data_7707482
loop_
_publ_author_name
'Dodonov, Vladimir A.'
'Kushnerova, Olga A.'
'Baranov, Evgeny V.'
'Novikov, Alexander S.'
'Fedushkin, Igor L.'

_publ_section_title
;
 Activation and modification of carbon dioxide by redox-active low-valent
 gallium species.
;
_journal_issue 25
_journal_name_full 'Dalton transactions (Cambridge, England : 2003)'
_journal_page_first 8899
_journal_page_last 8906
_journal_paper_doi 10.1039/d1dt01199e
_journal_volume 50
_journal_year 2021
_chemical_formula_sum 'C86 H110 Ga2 N4 Na2 O10'
_chemical_formula_weight 1545.19
_space_group_crystal_system triclinic
_space_group_IT_number 2
_space_group_name_Hall '-P 1'
_space_group_name_H-M_alt 'P -1'
_atom_sites_solution_hydrogens geom
_atom_sites_solution_primary dual
_atom_sites_solution_secondary difmap
_audit_creation_method SHELXL-2018/3
_audit_update_record
;
2021-05-04 deposited with the CCDC.	2021-05-25 downloaded from the CCDC.
;
_cell_angle_alpha 67.419(4)
_cell_angle_beta 86.425(4)
_cell_angle_gamma 64.580(3)
_cell_formula_units_Z 1
_cell_length_a 12.9409(5)
_cell_length_b 13.1598(4)
_cell_length_c 14.4219(7)
_cell_measurement_reflns_used 3522
_cell_measurement_temperature 100(2)
_cell_measurement_theta_max 24.7630
_cell_measurement_theta_min 3.4240
_cell_volume 2032.69(17)
_computing_cell_refinement 'CrysAlisPro 1.171.38.46 (Rigaku OD, 2015)'
_computing_data_collection 'CrysAlisPro 1.171.38.46 (Rigaku OD, 2015)'
_computing_data_reduction 'CrysAlisPro 1.171.38.46 (Rigaku OD, 2015)'
_computing_molecular_graphics 'Bruker SHELXTL'
_computing_publication_material 'Bruker SHELXTL'
_computing_structure_refinement 'SHELXL-2018/3 (Sheldrick, 2018)'
_computing_structure_solution 'SHELXT 2014/5 (Sheldrick, 2014)'
_diffrn_ambient_temperature 100(2)
_diffrn_measured_fraction_theta_full 0.997
_diffrn_measured_fraction_theta_max 0.998
_diffrn_measurement_device_type 'Xcalibur, Eos'
_diffrn_measurement_method '\w scans'
_diffrn_radiation_type MoK\a
_diffrn_radiation_wavelength 0.71073
_diffrn_reflns_av_R_equivalents 0.0882
_diffrn_reflns_av_unetI/netI 0.1167
_diffrn_reflns_Laue_measured_fraction_full 0.997
_diffrn_reflns_Laue_measured_fraction_max 0.998
_diffrn_reflns_limit_h_max 17
_diffrn_reflns_limit_h_min -17
_diffrn_reflns_limit_k_max 17
_diffrn_reflns_limit_k_min -17
_diffrn_reflns_limit_l_max 19
_diffrn_reflns_limit_l_min -19
_diffrn_reflns_number 32646
_diffrn_reflns_point_group_measured_fraction_full 0.997
_diffrn_reflns_point_group_measured_fraction_max 0.998
_diffrn_reflns_theta_full 25.242
_diffrn_reflns_theta_max 27.996
_diffrn_reflns_theta_min 3.074
_diffrn_source 'fine-focus sealed X-ray tube'
_exptl_absorpt_coefficient_mu 0.733
_exptl_absorpt_correction_T_max 0.933
_exptl_absorpt_correction_T_min 0.781
_exptl_absorpt_correction_type gaussian
_exptl_absorpt_process_details
;
CrysAlisPro 1.171.38.46 (Rigaku Oxford Diffraction, 2015)
Numerical absorption correction based on gaussian integration over
			a multifaceted crystal model
Empirical absorption correction using spherical harmonics,
 implemented in SCALE3 ABSPACK scaling algorithm.
;
_exptl_crystal_colour green
_exptl_crystal_density_diffrn 1.262
_exptl_crystal_description plate
_exptl_crystal_F_000 818
_exptl_crystal_size_max 0.471
_exptl_crystal_size_mid 0.366
_exptl_crystal_size_min 0.116
_refine_diff_density_max 0.517
_refine_diff_density_min -0.517
_refine_diff_density_rms 0.081
_refine_ls_extinction_method none
_refine_ls_goodness_of_fit_ref 1.027
_refine_ls_hydrogen_treatment constr
_refine_ls_matrix_type full
_refine_ls_number_parameters 480
_refine_ls_number_reflns 9789
_refine_ls_number_restraints 0
_refine_ls_restrained_S_all 1.027
_refine_ls_R_factor_all 0.1251
_refine_ls_R_factor_gt 0.0596
_refine_ls_shift/su_max 0.001
_refine_ls_shift/su_mean 0.000
_refine_ls_structure_factor_coef Fsqd
_refine_ls_weighting_details 'w=1/[\s^2^(Fo^2^)+(0.0318P)^2^] where P=(Fo^2^+2Fc^2^)/3'
_refine_ls_weighting_scheme calc
_refine_ls_wR_factor_gt 0.0958
_refine_ls_wR_factor_ref 0.1095
_reflns_Friedel_coverage 0.000
_reflns_number_gt 5910
_reflns_number_total 9789
_reflns_threshold_expression 'I > 2\s(I)'
_cod_data_source_file d1dt01199e25.cif
_cod_data_source_block gabiannaco2dme
_cod_depositor_comments 'Adding full bibliography for 7707480--7707489.cif.'
_cod_original_cell_volume 2032.69(16)
_cod_database_code 7707482
_shelx_shelxl_version_number 2018/3
_shelx_space_group_comment
;
The symmetry employed for this shelxl refinement is uniquely defined
by the following loop, which should always be used as a source of
symmetry information in preference to the above space-group names.
They are only intended as comments.
;
_shelx_estimated_absorpt_t_min 0.724
_shelx_estimated_absorpt_t_max 0.920

loop_
_space_group_symop_operation_xyz
'x, y, z'
'-x, -y, -z'

loop_
_atom_site_label
_atom_site_type_symbol
_atom_site_fract_x
_atom_site_fract_y
_atom_site_fract_z
_atom_site_U_iso_or_equiv
_atom_site_adp_type
_atom_site_occupancy
_atom_site_site_symmetry_order
_atom_site_calc_flag
_atom_site_refinement_flags_posn
_atom_site_refinement_flags_adp
_atom_site_refinement_flags_occupancy
_atom_site_disorder_assembly
_atom_site_disorder_group
Ga1 Ga 0.54869(3) 0.86144(3) 0.61201(3) 0.02381(10) Uani 1 1 d . . . . .
Na1 Na 0.23099(11) 1.21831(12) 0.62788(10) 0.0456(4) Uani 1 1 d . . . . .
O1 O 0.37354(16) 1.11827(17) 0.50654(14) 0.0264(5) Uani 1 1 d . . . . .
O2 O 0.35552(17) 1.02154(18) 0.66475(16) 0.0357(5) Uani 1 1 d . . . . .
O3 O 0.0564(2) 1.2124(2) 0.69205(19) 0.0525(7) Uani 1 1 d . . . . .
O4 O 0.1972(2) 1.2805(2) 0.76653(18) 0.0507(7) Uani 1 1 d . . . . .
O5 O 0.15603(18) 1.4126(2) 0.50942(16) 0.0422(6) Uani 1 1 d . . . . .
N1 N 0.52936(18) 0.7170(2) 0.64523(16) 0.0206(5) Uani 1 1 d . . . . .
N2 N 0.66413(19) 0.7800(2) 0.72471(17) 0.0230(6) Uani 1 1 d . . . . .
C1 C 0.6091(2) 0.6265(2) 0.7308(2) 0.0206(6) Uani 1 1 d . . . . .
C2 C 0.6780(2) 0.6596(3) 0.7709(2) 0.0210(6) Uani 1 1 d . . . . .
C3 C 0.7628(2) 0.5497(3) 0.8512(2) 0.0218(6) Uani 1 1 d . . . . .
C4 C 0.7416(2) 0.4522(3) 0.8536(2) 0.0217(6) Uani 1 1 d . . . . .
C5 C 0.6472(2) 0.4950(3) 0.7802(2) 0.0229(7) Uani 1 1 d . . . . .
C6 C 0.6174(2) 0.4093(3) 0.7737(2) 0.0281(7) Uani 1 1 d . . . . .
H6A H 0.555327 0.433511 0.725930 0.034 Uiso 1 1 calc R U . . .
C7 C 0.6802(3) 0.2843(3) 0.8391(2) 0.0305(8) Uani 1 1 d . . . . .
H7A H 0.659010 0.225808 0.833661 0.037 Uiso 1 1 calc R U . . .
C8 C 0.7703(3) 0.2441(3) 0.9100(2) 0.0305(7) Uani 1 1 d . . . . .
H8A H 0.810165 0.159552 0.952463 0.037 Uiso 1 1 calc R U . . .
C9 C 0.8036(2) 0.3302(3) 0.9193(2) 0.0266(7) Uani 1 1 d . . . . .
C10 C 0.8934(2) 0.3059(3) 0.9884(2) 0.0308(8) Uani 1 1 d . . . . .
H10A H 0.938928 0.224364 1.034986 0.037 Uiso 1 1 calc R U . . .
C11 C 0.9141(2) 0.3989(3) 0.9880(2) 0.0334(8) Uani 1 1 d . . . . .
H11A H 0.974285 0.380438 1.035065 0.040 Uiso 1 1 calc R U . . .
C12 C 0.8493(2) 0.5232(3) 0.9197(2) 0.0295(7) Uani 1 1 d . . . . .
H12A H 0.865499 0.586300 0.921655 0.035 Uiso 1 1 calc R U . . .
C13 C 0.4296(2) 0.7073(3) 0.6198(2) 0.0251(7) Uani 1 1 d . . . . .
C14 C 0.4103(3) 0.7160(3) 0.5218(2) 0.0304(8) Uani 1 1 d . . . . .
C15 C 0.3128(3) 0.7073(3) 0.4959(3) 0.0426(9) Uani 1 1 d . . . . .
H15A H 0.297782 0.714207 0.429593 0.051 Uiso 1 1 calc R U . . .
C16 C 0.2387(3) 0.6889(3) 0.5657(3) 0.0489(10) Uani 1 1 d . . . . .
H16A H 0.174338 0.680342 0.547912 0.059 Uiso 1 1 calc R U . . .
C17 C 0.2564(3) 0.6828(3) 0.6605(3) 0.0447(10) Uani 1 1 d . . . . .
H17A H 0.203669 0.670563 0.707365 0.054 Uiso 1 1 calc R U . . .
C18 C 0.3504(2) 0.6942(3) 0.6900(2) 0.0318(8) Uani 1 1 d . . . . .
C19 C 0.4949(3) 0.7280(3) 0.4456(2) 0.0376(8) Uani 1 1 d . . . . .
H19A H 0.548895 0.749021 0.472677 0.045 Uiso 1 1 calc R U . . .
C20 C 0.4405(4) 0.8275(4) 0.3432(3) 0.0935(19) Uani 1 1 d . . . . .
H20A H 0.400774 0.906610 0.349325 0.140 Uiso 1 1 calc R U . . .
H20B H 0.384866 0.811544 0.315033 0.140 Uiso 1 1 calc R U . . .
H20C H 0.500313 0.829538 0.298359 0.140 Uiso 1 1 calc R U . . .
C21 C 0.5671(4) 0.6037(4) 0.4398(4) 0.0823(15) Uani 1 1 d . . . . .
H21A H 0.631492 0.606900 0.401150 0.123 Uiso 1 1 calc R U . . .
H21B H 0.518873 0.584273 0.406092 0.123 Uiso 1 1 calc R U . . .
H21C H 0.597208 0.540230 0.508271 0.123 Uiso 1 1 calc R U . . .
C22 C 0.3594(3) 0.6997(3) 0.7917(3) 0.0404(9) Uani 1 1 d . . . . .
H22A H 0.431185 0.708414 0.798739 0.048 Uiso 1 1 calc R U . . .
C23 C 0.3692(3) 0.5835(3) 0.8803(3) 0.0548(11) Uani 1 1 d . . . . .
H23A H 0.436302 0.512423 0.877309 0.082 Uiso 1 1 calc R U . . .
H23B H 0.299246 0.573119 0.876113 0.082 Uiso 1 1 calc R U . . .
H23C H 0.378210 0.590615 0.944165 0.082 Uiso 1 1 calc R U . . .
C24 C 0.2575(3) 0.8128(3) 0.7968(3) 0.0502(10) Uani 1 1 d . . . . .
H24A H 0.252743 0.886404 0.739916 0.075 Uiso 1 1 calc R U . . .
H24B H 0.268647 0.819110 0.860617 0.075 Uiso 1 1 calc R U . . .
H24C H 0.185913 0.805171 0.793187 0.075 Uiso 1 1 calc R U . . .
C25 C 0.7035(2) 0.8283(2) 0.7808(2) 0.0241(7) Uani 1 1 d . . . . .
C26 C 0.7990(2) 0.8545(3) 0.7512(2) 0.0279(7) Uani 1 1 d . . . . .
C27 C 0.8390(3) 0.8973(3) 0.8093(3) 0.0384(9) Uani 1 1 d . . . . .
H27A H 0.902983 0.915149 0.791051 0.046 Uiso 1 1 calc R U . . .
C28 C 0.7887(3) 0.9141(3) 0.8916(3) 0.0413(9) Uani 1 1 d . . . . .
H28A H 0.818661 0.941751 0.930533 0.050 Uiso 1 1 calc R U . . .
C29 C 0.6940(3) 0.8909(3) 0.9182(2) 0.0384(8) Uani 1 1 d . . . . .
H29A H 0.659469 0.902860 0.975562 0.046 Uiso 1 1 calc R U . . .
C30 C 0.6485(3) 0.8506(3) 0.8626(2) 0.0298(7) Uani 1 1 d . . . . .
C31 C 0.8560(3) 0.8348(3) 0.6612(2) 0.0360(8) Uani 1 1 d . . . . .
H31A H 0.796302 0.844043 0.613810 0.043 Uiso 1 1 calc R U . . .
C32 C 0.9511(3) 0.7055(3) 0.6932(3) 0.0573(11) Uani 1 1 d . . . . .
H32A H 0.919005 0.646852 0.725756 0.086 Uiso 1 1 calc R U . . .
H32B H 1.010468 0.692685 0.741057 0.086 Uiso 1 1 calc R U . . .
H32C H 0.985373 0.693179 0.633585 0.086 Uiso 1 1 calc R U . . .
C33 C 0.9032(3) 0.9269(3) 0.6024(3) 0.0618(12) Uani 1 1 d . . . . .
H33A H 0.841722 1.010365 0.583290 0.093 Uiso 1 1 calc R U . . .
H33B H 0.931160 0.913930 0.541218 0.093 Uiso 1 1 calc R U . . .
H33C H 0.966769 0.915250 0.644895 0.093 Uiso 1 1 calc R U . . .
C34 C 0.5383(3) 0.8350(3) 0.8888(2) 0.0365(8) Uani 1 1 d . . . . .
H34A H 0.509760 0.826257 0.830744 0.044 Uiso 1 1 calc R U . . .
C35 C 0.5585(3) 0.7208(4) 0.9822(3) 0.0663(13) Uani 1 1 d . . . . .
H35A H 0.616846 0.648745 0.972763 0.099 Uiso 1 1 calc R U . . .
H35B H 0.486283 0.713061 0.993286 0.099 Uiso 1 1 calc R U . . .
H35C H 0.585461 0.726817 1.041094 0.099 Uiso 1 1 calc R U . . .
C36 C 0.4436(3) 0.9467(3) 0.9004(3) 0.0536(11) Uani 1 1 d . . . . .
H36A H 0.433040 1.020516 0.840868 0.080 Uiso 1 1 calc R U . . .
H36B H 0.465095 0.953079 0.961170 0.080 Uiso 1 1 calc R U . . .
H36C H 0.371412 0.938434 0.906648 0.080 Uiso 1 1 calc R U . . .
C37 C 0.4105(2) 1.0182(3) 0.5917(2) 0.0241(7) Uani 1 1 d . . . . .
C38 C 0.0063(4) 1.1447(4) 0.6711(4) 0.0823(16) Uani 1 1 d . . . . .
H38A H -0.070440 1.165758 0.693525 0.123 Uiso 1 1 calc R U . . .
H38B H 0.055274 1.056801 0.707293 0.123 Uiso 1 1 calc R U . . .
H38C H -0.000257 1.165032 0.598222 0.123 Uiso 1 1 calc R U . . .
C39 C 0.0741(3) 1.1831(4) 0.7975(3) 0.0669(13) Uani 1 1 d . . . . .
H39A H 0.139701 1.101164 0.830571 0.080 Uiso 1 1 calc R U . . .
H39B H 0.004492 1.180927 0.828932 0.080 Uiso 1 1 calc R U . . .
C40 C 0.0987(3) 1.2768(4) 0.8121(3) 0.0580(12) Uani 1 1 d . . . . .
H40A H 0.031827 1.358155 0.781366 0.070 Uiso 1 1 calc R U . . .
H40B H 0.111769 1.256269 0.885258 0.070 Uiso 1 1 calc R U . . .
C41 C 0.2275(4) 1.3646(4) 0.7842(3) 0.0711(13) Uani 1 1 d . . . . .
H41A H 0.234345 1.345252 0.856905 0.107 Uiso 1 1 calc R U . . .
H41B H 0.167573 1.448332 0.748608 0.107 Uiso 1 1 calc R U . . .
H41C H 0.301306 1.357866 0.759052 0.107 Uiso 1 1 calc R U . . .
C42 C 0.1899(3) 1.4543(4) 0.4111(3) 0.0663(13) Uani 1 1 d . . . . .
H42A H 0.194218 1.531243 0.397072 0.099 Uiso 1 1 calc R U . . .
H42B H 0.133033 1.467787 0.360475 0.099 Uiso 1 1 calc R U . . .
H42C H 0.265549 1.392412 0.408208 0.099 Uiso 1 1 calc R U . . .
C43 C 0.0510(2) 1.5008(3) 0.5220(2) 0.0357(8) Uani 1 1 d . . . . .
H43A H 0.048284 1.583279 0.488010 0.043 Uiso 1 1 calc R U . . .
H43B H 0.046940 1.483313 0.594940 0.043 Uiso 1 1 calc R U . . .

loop_
_atom_site_aniso_label
_atom_site_aniso_U_11
_atom_site_aniso_U_22
_atom_site_aniso_U_33
_atom_site_aniso_U_23
_atom_site_aniso_U_13
_atom_site_aniso_U_12
Ga1 0.02304(18) 0.01982(17) 0.02680(19) -0.00849(14) 0.00047(13) -0.00823(14)
Na1 0.0410(8) 0.0306(8) 0.0511(9) -0.0160(7) 0.0073(7) -0.0039(7)
O1 0.0261(11) 0.0220(11) 0.0258(12) -0.0064(9) 0.0031(9) -0.0087(9)
O2 0.0360(13) 0.0272(12) 0.0329(13) -0.0097(10) 0.0105(10) -0.0071(11)
O3 0.0435(15) 0.0418(16) 0.0551(18) -0.0112(13) 0.0025(13) -0.0105(13)
O4 0.0484(16) 0.0484(16) 0.0463(16) -0.0191(13) 0.0114(12) -0.0138(13)
O5 0.0329(13) 0.0377(14) 0.0346(14) -0.0092(11) 0.0116(11) -0.0024(11)
N1 0.0188(13) 0.0204(13) 0.0212(13) -0.0066(10) -0.0012(10) -0.0084(11)
N2 0.0237(13) 0.0226(13) 0.0233(13) -0.0092(11) 0.0015(10) -0.0103(11)
C1 0.0199(15) 0.0199(15) 0.0194(15) -0.0064(12) 0.0006(12) -0.0075(13)
C2 0.0193(15) 0.0195(15) 0.0206(16) -0.0066(12) 0.0032(12) -0.0068(13)
C3 0.0179(15) 0.0216(15) 0.0214(16) -0.0067(13) 0.0014(12) -0.0064(13)
C4 0.0187(15) 0.0255(16) 0.0225(16) -0.0116(13) 0.0051(12) -0.0096(13)
C5 0.0211(16) 0.0264(16) 0.0226(16) -0.0108(13) 0.0032(12) -0.0108(14)
C6 0.0288(17) 0.0286(17) 0.0284(17) -0.0113(14) 0.0007(13) -0.0135(15)
C7 0.0390(19) 0.0223(16) 0.0312(18) -0.0097(14) 0.0033(15) -0.0150(15)
C8 0.0332(18) 0.0224(16) 0.0281(18) -0.0058(14) 0.0030(14) -0.0093(15)
C9 0.0225(16) 0.0260(17) 0.0254(17) -0.0065(14) 0.0057(13) -0.0092(14)
C10 0.0205(16) 0.0301(18) 0.0295(18) -0.0027(15) -0.0011(13) -0.0080(14)
C11 0.0243(17) 0.039(2) 0.0276(18) -0.0064(15) -0.0040(14) -0.0115(16)
C12 0.0263(17) 0.0276(17) 0.0330(18) -0.0095(14) -0.0019(14) -0.0120(15)
C13 0.0198(16) 0.0177(15) 0.0322(18) -0.0055(13) -0.0039(13) -0.0062(13)
C14 0.0283(18) 0.0210(16) 0.039(2) -0.0116(14) -0.0076(15) -0.0069(14)
C15 0.038(2) 0.036(2) 0.055(2) -0.0216(18) -0.0107(18) -0.0127(18)
C16 0.031(2) 0.046(2) 0.076(3) -0.027(2) -0.006(2) -0.0183(19)
C17 0.0277(19) 0.041(2) 0.070(3) -0.021(2) 0.0058(18) -0.0205(17)
C18 0.0240(17) 0.0257(17) 0.043(2) -0.0103(15) 0.0016(15) -0.0113(15)
C19 0.050(2) 0.039(2) 0.031(2) -0.0132(16) 0.0018(16) -0.0259(18)
C20 0.103(4) 0.108(4) 0.048(3) 0.020(3) -0.023(3) -0.068(4)
C21 0.105(4) 0.094(4) 0.107(4) -0.077(3) 0.064(3) -0.069(3)
C22 0.032(2) 0.048(2) 0.044(2) -0.0162(18) 0.0122(16) -0.0223(18)
C23 0.041(2) 0.055(3) 0.048(2) -0.013(2) 0.0152(18) -0.012(2)
C24 0.053(2) 0.049(2) 0.056(3) -0.022(2) 0.0230(19) -0.030(2)
C25 0.0212(16) 0.0184(15) 0.0290(17) -0.0104(13) -0.0051(13) -0.0037(13)
C26 0.0247(17) 0.0253(17) 0.0360(19) -0.0151(15) 0.0013(14) -0.0101(14)
C27 0.0321(19) 0.036(2) 0.053(2) -0.0199(18) -0.0035(17) -0.0177(17)
C28 0.039(2) 0.036(2) 0.056(2) -0.0277(18) -0.0085(18) -0.0126(17)
C29 0.040(2) 0.036(2) 0.036(2) -0.0220(16) -0.0005(16) -0.0071(17)
C30 0.0317(18) 0.0257(17) 0.0329(18) -0.0162(14) -0.0003(14) -0.0086(15)
C31 0.0255(18) 0.045(2) 0.045(2) -0.0209(18) 0.0080(15) -0.0204(17)
C32 0.057(3) 0.049(2) 0.081(3) -0.037(2) 0.037(2) -0.030(2)
C33 0.065(3) 0.052(3) 0.072(3) -0.024(2) 0.033(2) -0.033(2)
C34 0.037(2) 0.044(2) 0.0326(19) -0.0189(17) 0.0074(15) -0.0185(18)
C35 0.043(2) 0.070(3) 0.055(3) -0.005(2) 0.016(2) -0.018(2)
C36 0.033(2) 0.065(3) 0.073(3) -0.049(2) 0.0051(19) -0.011(2)
C37 0.0264(17) 0.0244(16) 0.0235(16) -0.0094(13) 0.0022(13) -0.0129(14)
C38 0.077(3) 0.057(3) 0.103(4) -0.014(3) -0.015(3) -0.032(3)
C39 0.057(3) 0.066(3) 0.046(3) 0.003(2) 0.004(2) -0.021(2)
C40 0.045(2) 0.061(3) 0.037(2) -0.010(2) 0.0053(19) -0.005(2)
C41 0.078(3) 0.077(3) 0.058(3) -0.034(3) 0.000(2) -0.027(3)
C42 0.048(2) 0.081(3) 0.030(2) -0.005(2) 0.0174(18) -0.011(2)
C43 0.0301(19) 0.0327(19) 0.037(2) -0.0166(16) 0.0077(15) -0.0056(16)

loop_
_atom_type_symbol
_atom_type_description
_atom_type_scat_dispersion_real
_atom_type_scat_dispersion_imag
_atom_type_scat_source
C C 0.0033 0.0016 'International Tables Vol C Tables 4.2.6.8 and 6.1.1.4'
H H 0.0000 0.0000 'International Tables Vol C Tables 4.2.6.8 and 6.1.1.4'
N N 0.0061 0.0033 'International Tables Vol C Tables 4.2.6.8 and 6.1.1.4'
O O 0.0106 0.0060 'International Tables Vol C Tables 4.2.6.8 and 6.1.1.4'
Ga Ga 0.2307 1.6083 'International Tables Vol C Tables 4.2.6.8 and 6.1.1.4'
Na Na 0.0362 0.0249 'International Tables Vol C Tables 4.2.6.8 and 6.1.1.4'

loop_
_geom_angle_atom_site_label_1
_geom_angle_atom_site_label_2
_geom_angle_atom_site_label_3
_geom_angle
_geom_angle_site_symmetry_1
_geom_angle_site_symmetry_3
_geom_angle_publ_flag
N1 Ga1 N2 90.41(9) . . ?
N1 Ga1 O1 107.19(9) . 2_676 ?
N2 Ga1 O1 106.60(9) . 2_676 ?
N1 Ga1 C37 118.99(10) . . ?
N2 Ga1 C37 122.10(11) . . ?
O1 Ga1 C37 109.47(10) 2_676 . ?
O2 Na1 O5 146.25(10) . . ?
O2 Na1 O4 115.89(10) . . ?
O5 Na1 O4 93.90(10) . . ?
O2 Na1 O3 105.07(9) . . ?
O5 Na1 O3 99.41(9) . . ?
O4 Na1 O3 70.50(10) . . ?
O2 Na1 O1 51.26(7) . . ?
O5 Na1 O1 94.99(8) . . ?
O4 Na1 O1 152.11(9) . . ?
O3 Na1 O1 133.47(10) . . ?
C37 O1 Ga1 125.23(19) . 2_676 ?
C37 O1 Na1 82.19(17) . . ?
Ga1 O1 Na1 149.54(10) 2_676 . ?
C37 O2 Na1 107.45(19) . . ?
C38 O3 C39 112.8(3) . . ?
C38 O3 Na1 122.4(3) . . ?
C39 O3 Na1 105.2(2) . . ?
C40 O4 C41 111.3(3) . . ?
C40 O4 Na1 114.3(2) . . ?
C41 O4 Na1 128.9(2) . . ?
C43 O5 C42 112.9(2) . . ?
C43 O5 Na1 118.98(18) . . ?
C42 O5 Na1 126.9(2) . . ?
C1 N1 C13 121.2(2) . . ?
C1 N1 Ga1 106.89(16) . . ?
C13 N1 Ga1 127.84(17) . . ?
C2 N2 C25 119.3(2) . . ?
C2 N2 Ga1 106.80(17) . . ?
C25 N2 Ga1 130.36(18) . . ?
C2 C1 N1 117.5(2) . . ?
C2 C1 C5 109.8(2) . . ?
N1 C1 C5 132.1(2) . . ?
C1 C2 N2 118.3(2) . . ?
C1 C2 C3 108.6(2) . . ?
N2 C2 C3 132.7(2) . . ?
C12 C3 C4 117.9(3) . . ?
C12 C3 C2 136.6(3) . . ?
C4 C3 C2 105.6(2) . . ?
C9 C4 C3 124.7(3) . . ?
C9 C4 C5 124.2(3) . . ?
C3 C4 C5 111.1(2) . . ?
C6 C5 C4 117.4(3) . . ?
C6 C5 C1 137.7(3) . . ?
C4 C5 C1 104.9(2) . . ?
C5 C6 C7 119.4(3) . . ?
C5 C6 H6A 120.3 . . ?
C7 C6 H6A 120.3 . . ?
C8 C7 C6 122.8(3) . . ?
C8 C7 H7A 118.6 . . ?
C6 C7 H7A 118.6 . . ?
C7 C8 C9 119.5(3) . . ?
C7 C8 H8A 120.2 . . ?
C9 C8 H8A 120.2 . . ?
C4 C9 C10 115.9(3) . . ?
C4 C9 C8 116.7(3) . . ?
C10 C9 C8 127.3(3) . . ?
C11 C10 C9 120.2(3) . . ?
C11 C10 H10A 119.9 . . ?
C9 C10 H10A 119.9 . . ?
C10 C11 C12 122.7(3) . . ?
C10 C11 H11A 118.7 . . ?
C12 C11 H11A 118.7 . . ?
C3 C12 C11 118.6(3) . . ?
C3 C12 H12A 120.7 . . ?
C11 C12 H12A 120.7 . . ?
C14 C13 C18 120.7(3) . . ?
C14 C13 N1 118.2(3) . . ?
C18 C13 N1 121.0(3) . . ?
C15 C14 C13 118.7(3) . . ?
C15 C14 C19 119.4(3) . . ?
C13 C14 C19 121.8(3) . . ?
C16 C15 C14 120.4(3) . . ?
C16 C15 H15A 119.8 . . ?
C14 C15 H15A 119.8 . . ?
C17 C16 C15 120.8(3) . . ?
C17 C16 H16A 119.6 . . ?
C15 C16 H16A 119.6 . . ?
C16 C17 C18 121.5(3) . . ?
C16 C17 H17A 119.3 . . ?
C18 C17 H17A 119.3 . . ?
C17 C18 C13 117.7(3) . . ?
C17 C18 C22 119.3(3) . . ?
C13 C18 C22 122.9(3) . . ?
C20 C19 C14 114.2(3) . . ?
C20 C19 C21 111.9(4) . . ?
C14 C19 C21 109.3(3) . . ?
C20 C19 H19A 107.0 . . ?
C14 C19 H19A 107.0 . . ?
C21 C19 H19A 107.0 . . ?
C19 C20 H20A 109.5 . . ?
C19 C20 H20B 109.5 . . ?
H20A C20 H20B 109.5 . . ?
C19 C20 H20C 109.5 . . ?
H20A C20 H20C 109.5 . . ?
H20B C20 H20C 109.5 . . ?
C19 C21 H21A 109.5 . . ?
C19 C21 H21B 109.5 . . ?
H21A C21 H21B 109.5 . . ?
C19 C21 H21C 109.5 . . ?
H21A C21 H21C 109.5 . . ?
H21B C21 H21C 109.5 . . ?
C18 C22 C23 113.0(3) . . ?
C18 C22 C24 110.7(3) . . ?
C23 C22 C24 110.5(3) . . ?
C18 C22 H22A 107.5 . . ?
C23 C22 H22A 107.5 . . ?
C24 C22 H22A 107.5 . . ?
C22 C23 H23A 109.5 . . ?
C22 C23 H23B 109.5 . . ?
H23A C23 H23B 109.5 . . ?
C22 C23 H23C 109.5 . . ?
H23A C23 H23C 109.5 . . ?
H23B C23 H23C 109.5 . . ?
C22 C24 H24A 109.5 . . ?
C22 C24 H24B 109.5 . . ?
H24A C24 H24B 109.5 . . ?
C22 C24 H24C 109.5 . . ?
H24A C24 H24C 109.5 . . ?
H24B C24 H24C 109.5 . . ?
C30 C25 C26 120.6(3) . . ?
C30 C25 N2 120.8(2) . . ?
C26 C25 N2 118.5(3) . . ?
C27 C26 C25 117.7(3) . . ?
C27 C26 C31 121.5(3) . . ?
C25 C26 C31 120.9(3) . . ?
C28 C27 C26 121.8(3) . . ?
C28 C27 H27A 119.1 . . ?
C26 C27 H27A 119.1 . . ?
C27 C28 C29 119.9(3) . . ?
C27 C28 H28A 120.1 . . ?
C29 C28 H28A 120.1 . . ?
C28 C29 C30 121.3(3) . . ?
C28 C29 H29A 119.4 . . ?
C30 C29 H29A 119.4 . . ?
C29 C30 C25 118.6(3) . . ?
C29 C30 C34 120.1(3) . . ?
C25 C30 C34 121.2(3) . . ?
C26 C31 C32 110.4(3) . . ?
C26 C31 C33 114.2(3) . . ?
C32 C31 C33 109.8(3) . . ?
C26 C31 H31A 107.3 . . ?
C32 C31 H31A 107.3 . . ?
C33 C31 H31A 107.3 . . ?
C31 C32 H32A 109.5 . . ?
C31 C32 H32B 109.5 . . ?
H32A C32 H32B 109.5 . . ?
C31 C32 H32C 109.5 . . ?
H32A C32 H32C 109.5 . . ?
H32B C32 H32C 109.5 . . ?
C31 C33 H33A 109.5 . . ?
C31 C33 H33B 109.5 . . ?
H33A C33 H33B 109.5 . . ?
C31 C33 H33C 109.5 . . ?
H33A C33 H33C 109.5 . . ?
H33B C33 H33C 109.5 . . ?
C35 C34 C36 109.9(3) . . ?
C35 C34 C30 112.9(3) . . ?
C36 C34 C30 112.1(3) . . ?
C35 C34 H34A 107.2 . . ?
C36 C34 H34A 107.2 . . ?
C30 C34 H34A 107.2 . . ?
C34 C35 H35A 109.5 . . ?
C34 C35 H35B 109.5 . . ?
H35A C35 H35B 109.5 . . ?
C34 C35 H35C 109.5 . . ?
H35A C35 H35C 109.5 . . ?
H35B C35 H35C 109.5 . . ?
C34 C36 H36A 109.5 . . ?
C34 C36 H36B 109.5 . . ?
H36A C36 H36B 109.5 . . ?
C34 C36 H36C 109.5 . . ?
H36A C36 H36C 109.5 . . ?
H36B C36 H36C 109.5 . . ?
O2 C37 O1 118.0(3) . . ?
O2 C37 Ga1 116.9(2) . . ?
O1 C37 Ga1 125.1(2) . . ?
O2 C37 Na1 48.27(15) . . ?
O1 C37 Na1 70.58(16) . . ?
Ga1 C37 Na1 162.30(14) . . ?
O3 C38 H38A 109.5 . . ?
O3 C38 H38B 109.5 . . ?
H38A C38 H38B 109.5 . . ?
O3 C38 H38C 109.5 . . ?
H38A C38 H38C 109.5 . . ?
H38B C38 H38C 109.5 . . ?
O3 C39 C40 109.5(3) . . ?
O3 C39 Na1 48.51(16) . . ?
C40 C39 Na1 81.3(2) . . ?
O3 C39 H39A 109.8 . . ?
C40 C39 H39A 109.8 . . ?
Na1 C39 H39A 84.2 . . ?
O3 C39 H39B 109.8 . . ?
C40 C39 H39B 109.8 . . ?
Na1 C39 H39B 158.2 . . ?
H39A C39 H39B 108.2 . . ?
O4 C40 C39 109.7(3) . . ?
O4 C40 H40A 109.7 . . ?
C39 C40 H40A 109.7 . . ?
O4 C40 H40B 109.7 . . ?
C39 C40 H40B 109.7 . . ?
H40A C40 H40B 108.2 . . ?
O4 C41 H41A 109.5 . . ?
O4 C41 H41B 109.5 . . ?
H41A C41 H41B 109.5 . . ?
O4 C41 H41C 109.5 . . ?
H41A C41 H41C 109.5 . . ?
H41B C41 H41C 109.5 . . ?
O5 C42 H42A 109.5 . . ?
O5 C42 H42B 109.5 . . ?
H42A C42 H42B 109.5 . . ?
O5 C42 H42C 109.5 . . ?
H42A C42 H42C 109.5 . . ?
H42B C42 H42C 109.5 . . ?
O5 C43 C43 110.9(3) . 2_586 ?
O5 C43 H43A 109.5 . . ?
C43 C43 H43A 109.5 2_586 . ?
O5 C43 H43B 109.5 . . ?
C43 C43 H43B 109.5 2_586 . ?
H43A C43 H43B 108.0 . . ?

loop_
_geom_bond_atom_site_label_1
_geom_bond_atom_site_label_2
_geom_bond_distance
_geom_bond_site_symmetry_2
_geom_bond_publ_flag
Ga1 N1 1.897(2) . ?
Ga1 N2 1.901(2) . ?
Ga1 O1 1.9165(19) 2_676 ?
Ga1 C37 1.993(3) . ?
Na1 O2 2.248(2) . ?
Na1 O5 2.263(2) . ?
Na1 O4 2.387(3) . ?
Na1 O3 2.409(3) . ?
Na1 O1 2.735(2) . ?
O1 C37 1.327(3) . ?
O2 C37 1.239(3) . ?
O3 C38 1.424(4) . ?
O3 C39 1.425(4) . ?
O4 C40 1.408(4) . ?
O4 C41 1.430(4) . ?
O5 C43 1.415(4) . ?
O5 C42 1.426(4) . ?
N1 C1 1.407(3) . ?
N1 C13 1.433(3) . ?
N2 C2 1.395(3) . ?
N2 C25 1.429(3) . ?
C1 C2 1.382(4) . ?
C1 C5 1.452(4) . ?
C2 C3 1.465(4) . ?
C3 C12 1.375(4) . ?
C3 C4 1.410(4) . ?
C4 C9 1.392(4) . ?
C4 C5 1.430(4) . ?
C5 C6 1.374(4) . ?
C6 C7 1.418(4) . ?
C6 H6A 0.9500 . ?
C7 C8 1.375(4) . ?
C7 H7A 0.9500 . ?
C8 C9 1.425(4) . ?
C8 H8A 0.9500 . ?
C9 C10 1.424(4) . ?
C10 C11 1.359(4) . ?
C10 H10A 0.9500 . ?
C11 C12 1.427(4) . ?
C11 H11A 0.9500 . ?
C12 H12A 0.9500 . ?
C13 C14 1.403(4) . ?
C13 C18 1.412(4) . ?
C14 C15 1.400(4) . ?
C14 C19 1.516(4) . ?
C15 C16 1.372(5) . ?
C15 H15A 0.9500 . ?
C16 C17 1.366(5) . ?
C16 H16A 0.9500 . ?
C17 C18 1.397(4) . ?
C17 H17A 0.9500 . ?
C18 C22 1.509(4) . ?
C19 C20 1.498(4) . ?
C19 C21 1.530(5) . ?
C19 H19A 1.0000 . ?
C20 H20A 0.9800 . ?
C20 H20B 0.9800 . ?
C20 H20C 0.9800 . ?
C21 H21A 0.9800 . ?
C21 H21B 0.9800 . ?
C21 H21C 0.9800 . ?
C22 C23 1.530(4) . ?
C22 C24 1.532(5) . ?
C22 H22A 1.0000 . ?
C23 H23A 0.9800 . ?
C23 H23B 0.9800 . ?
C23 H23C 0.9800 . ?
C24 H24A 0.9800 . ?
C24 H24B 0.9800 . ?
C24 H24C 0.9800 . ?
C25 C30 1.403(4) . ?
C25 C26 1.419(4) . ?
C26 C27 1.398(4) . ?
C26 C31 1.507(4) . ?
C27 C28 1.364(5) . ?
C27 H27A 0.9500 . ?
C28 C29 1.384(4) . ?
C28 H28A 0.9500 . ?
C29 C30 1.387(4) . ?
C29 H29A 0.9500 . ?
C30 C34 1.530(4) . ?
C31 C32 1.514(4) . ?
C31 C33 1.530(4) . ?
C31 H31A 1.0000 . ?
C32 H32A 0.9800 . ?
C32 H32B 0.9800 . ?
C32 H32C 0.9800 . ?
C33 H33A 0.9800 . ?
C33 H33B 0.9800 . ?
C33 H33C 0.9800 . ?
C34 C35 1.514(4) . ?
C34 C36 1.519(4) . ?
C34 H34A 1.0000 . ?
C35 H35A 0.9800 . ?
C35 H35B 0.9800 . ?
C35 H35C 0.9800 . ?
C36 H36A 0.9800 . ?
C36 H36B 0.9800 . ?
C36 H36C 0.9800 . ?
C38 H38A 0.9800 . ?
C38 H38B 0.9800 . ?
C38 H38C 0.9800 . ?
C39 C40 1.486(5) . ?
C39 H39A 0.9900 . ?
C39 H39B 0.9900 . ?
C40 H40A 0.9900 . ?
C40 H40B 0.9900 . ?
C41 H41A 0.9800 . ?
C41 H41B 0.9800 . ?
C41 H41C 0.9800 . ?
C42 H42A 0.9800 . ?
C42 H42B 0.9800 . ?
C42 H42C 0.9800 . ?
C43 C43 1.512(6) 2_586 ?
C43 H43A 0.9900 . ?
C43 H43B 0.9900 . ?

loop_
_geom_hbond_atom_site_label_D
_geom_hbond_atom_site_label_H
_geom_hbond_atom_site_label_A
_geom_hbond_distance_DH
_geom_hbond_distance_HA
_geom_hbond_distance_DA
_geom_hbond_angle_DHA
_geom_hbond_site_symmetry_A
_geom_hbond_publ_flag
C42 H42C N1 0.98 2.65 3.599(4) 162.8 2_676 yes

loop_
_geom_torsion_atom_site_label_1
_geom_torsion_atom_site_label_2
_geom_torsion_atom_site_label_3
_geom_torsion_atom_site_label_4
_geom_torsion
_geom_torsion_site_symmetry_1
_geom_torsion_site_symmetry_2
_geom_torsion_site_symmetry_3
_geom_torsion_site_symmetry_4
_geom_torsion_publ_flag
N2 Ga1 N1 C1 -1.56(19) . . . . ?
O1 Ga1 N1 C1 105.97(18) 2_676 . . . ?
C37 Ga1 N1 C1 -129.26(19) . . . . ?
N2 Ga1 N1 C13 155.5(2) . . . . ?
O1 Ga1 N1 C13 -96.9(2) 2_676 . . . ?
C37 Ga1 N1 C13 27.8(3) . . . . ?
C13 N1 C1 C2 -157.8(3) . . . . ?
Ga1 N1 C1 C2 1.1(3) . . . . ?
C13 N1 C1 C5 32.4(5) . . . . ?
Ga1 N1 C1 C5 -168.6(3) . . . . ?
N1 C1 C2 N2 0.3(4) . . . . ?
C5 C1 C2 N2 172.2(2) . . . . ?
N1 C1 C2 C3 -173.6(2) . . . . ?
C5 C1 C2 C3 -1.6(3) . . . . ?
C25 N2 C2 C1 159.3(3) . . . . ?
Ga1 N2 C2 C1 -1.5(3) . . . . ?
C25 N2 C2 C3 -28.6(5) . . . . ?
Ga1 N2 C2 C3 170.6(3) . . . . ?
C1 C2 C3 C12 -177.1(3) . . . . ?
N2 C2 C3 C12 10.2(6) . . . . ?
C1 C2 C3 C4 1.5(3) . . . . ?
N2 C2 C3 C4 -171.2(3) . . . . ?
C12 C3 C4 C9 -1.4(5) . . . . ?
C2 C3 C4 C9 179.7(3) . . . . ?
C12 C3 C4 C5 178.2(3) . . . . ?
C2 C3 C4 C5 -0.8(3) . . . . ?
C9 C4 C5 C6 -0.9(5) . . . . ?
C3 C4 C5 C6 179.6(3) . . . . ?
C9 C4 C5 C1 179.3(3) . . . . ?
C3 C4 C5 C1 -0.2(3) . . . . ?
C2 C1 C5 C6 -178.6(3) . . . . ?
N1 C1 C5 C6 -8.2(6) . . . . ?
C2 C1 C5 C4 1.2(3) . . . . ?
N1 C1 C5 C4 171.5(3) . . . . ?
C4 C5 C6 C7 0.1(4) . . . . ?
C1 C5 C6 C7 179.8(3) . . . . ?
C5 C6 C7 C8 0.3(5) . . . . ?
C6 C7 C8 C9 -0.1(5) . . . . ?
C3 C4 C9 C10 0.6(5) . . . . ?
C5 C4 C9 C10 -178.9(3) . . . . ?
C3 C4 C9 C8 -179.4(3) . . . . ?
C5 C4 C9 C8 1.1(4) . . . . ?
C7 C8 C9 C4 -0.6(4) . . . . ?
C7 C8 C9 C10 179.4(3) . . . . ?
C4 C9 C10 C11 0.2(4) . . . . ?
C8 C9 C10 C11 -179.7(3) . . . . ?
C9 C10 C11 C12 -0.3(5) . . . . ?
C4 C3 C12 C11 1.2(4) . . . . ?
C2 C3 C12 C11 179.7(3) . . . . ?
C10 C11 C12 C3 -0.5(5) . . . . ?
C1 N1 C13 C14 -126.5(3) . . . . ?
Ga1 N1 C13 C14 79.3(3) . . . . ?
C1 N1 C13 C18 55.9(4) . . . . ?
Ga1 N1 C13 C18 -98.3(3) . . . . ?
C18 C13 C14 C15 -2.1(4) . . . . ?
N1 C13 C14 C15 -179.7(3) . . . . ?
C18 C13 C14 C19 -179.0(3) . . . . ?
N1 C13 C14 C19 3.4(4) . . . . ?
C13 C14 C15 C16 -0.9(5) . . . . ?
C19 C14 C15 C16 176.0(3) . . . . ?
C14 C15 C16 C17 2.2(5) . . . . ?
C15 C16 C17 C18 -0.4(6) . . . . ?
C16 C17 C18 C13 -2.5(5) . . . . ?
C16 C17 C18 C22 173.8(3) . . . . ?
C14 C13 C18 C17 3.8(5) . . . . ?
N1 C13 C18 C17 -178.7(3) . . . . ?
C14 C13 C18 C22 -172.5(3) . . . . ?
N1 C13 C18 C22 5.0(5) . . . . ?
C15 C14 C19 C20 51.0(4) . . . . ?
C13 C14 C19 C20 -132.1(3) . . . . ?
C15 C14 C19 C21 -75.2(4) . . . . ?
C13 C14 C19 C21 101.7(4) . . . . ?
C17 C18 C22 C23 62.0(4) . . . . ?
C13 C18 C22 C23 -121.8(3) . . . . ?
C17 C18 C22 C24 -62.5(4) . . . . ?
C13 C18 C22 C24 113.7(3) . . . . ?
C2 N2 C25 C30 -68.7(4) . . . . ?
Ga1 N2 C25 C30 86.9(3) . . . . ?
C2 N2 C25 C26 111.9(3) . . . . ?
Ga1 N2 C25 C26 -92.5(3) . . . . ?
C30 C25 C26 C27 3.0(4) . . . . ?
N2 C25 C26 C27 -177.6(3) . . . . ?
C30 C25 C26 C31 -177.9(3) . . . . ?
N2 C25 C26 C31 1.5(4) . . . . ?
C25 C26 C27 C28 -0.2(5) . . . . ?
C31 C26 C27 C28 -179.3(3) . . . . ?
C26 C27 C28 C29 -1.3(5) . . . . ?
C27 C28 C29 C30 0.0(5) . . . . ?
C28 C29 C30 C25 2.7(5) . . . . ?
C28 C29 C30 C34 -175.3(3) . . . . ?
C26 C25 C30 C29 -4.2(4) . . . . ?
N2 C25 C30 C29 176.4(3) . . . . ?
C26 C25 C30 C34 173.8(3) . . . . ?
N2 C25 C30 C34 -5.6(4) . . . . ?
C27 C26 C31 C32 89.9(4) . . . . ?
C25 C26 C31 C32 -89.2(3) . . . . ?
C27 C26 C31 C33 -34.5(4) . . . . ?
C25 C26 C31 C33 146.5(3) . . . . ?
C29 C30 C34 C35 -76.1(4) . . . . ?
C25 C30 C34 C35 105.9(4) . . . . ?
C29 C30 C34 C36 48.7(4) . . . . ?
C25 C30 C34 C36 -129.3(3) . . . . ?
Na1 O2 C37 O1 -11.7(3) . . . . ?
Na1 O2 C37 Ga1 168.32(12) . . . . ?
Ga1 O1 C37 O2 174.74(19) 2_676 . . . ?
Na1 O1 C37 O2 9.2(2) . . . . ?
Ga1 O1 C37 Ga1 -5.2(3) 2_676 . . . ?
Na1 O1 C37 Ga1 -170.8(2) . . . . ?
Ga1 O1 C37 Na1 165.54(17) 2_676 . . . ?
C38 O3 C39 C40 -166.2(3) . . . . ?
Na1 O3 C39 C40 58.1(3) . . . . ?
C38 O3 C39 Na1 135.7(3) . . . . ?
C41 O4 C40 C39 -176.6(3) . . . . ?
Na1 O4 C40 C39 27.1(3) . . . . ?
O3 C39 C40 O4 -58.9(4) . . . . ?
Na1 C39 C40 O4 -18.9(2) . . . . ?
C42 O5 C43 C43 81.6(4) . . . 2_586 ?
Na1 O5 C43 C43 -86.9(4) . . . 2_586 ?
